data_1529899
loop_
_publ_author_name
'El Balkhi, A.M.'
'Courtois, A.'
'Zanne, M.'
'Gleitzer, C.'

_publ_section_title
;
 Structure de Na Fe2 O3 beta
;
_journal_name_full
;
Comptes Rendus Hebdomadaires des Seances de l'Academie des Sciences, Serie C, 
Sciences Chimiques (1966-)
;
_journal_page_first 129
_journal_page_last 131
_journal_volume 285
_journal_year 1977
_chemical_formula_sum 'Fe2 Na O3'
_chemical_name_systematic 'Na Fe2 O3'
_space_group_IT_number 164
_symmetry_space_group_name_Hall '-P 3 2"'
_symmetry_space_group_name_H-M 'P -3 m 1'
_cell_angle_alpha 90
_cell_angle_beta 90
_cell_angle_gamma 120
_cell_formula_units_Z 1
_cell_length_a 3.047
_cell_length_b 3.047
_cell_length_c 7.778
_cell_volume 62.538
_citation_journal_id_ASTM CHDCAQ
_cod_data_source_file ElBalkhi_CHDCAQ_1977_110.cif
_cod_data_source_block Fe2Na1O3
_cod_original_cell_volume 62.53792
_cod_original_formula_sum 'Fe2 Na1 O3'
_cod_database_code 1529899

loop_
_symmetry_equiv_pos_as_xyz
x,y,z
-y,x-y,z
-x+y,-x,z
y,x,-z
-x,-x+y,-z
x-y,-y,-z
-x,-y,-z
y,-x+y,-z
x-y,x,-z
-y,-x,z
x,x-y,z
-x+y,y,z

loop_
_atom_site_label
_atom_site_type_symbol
_atom_site_fract_x
_atom_site_fract_y
_atom_site_fract_z
_atom_site_occupancy
_atom_site_U_iso_or_equiv
Na1 Na+1 0 0 0.5 1 0.0
O2 O-2 0.33333 0.66667 0.665 1 0.0
O1 O-2 0 0 0 1 0.0
Fe1 Fe+2 0.33333 0.66667 0.1647 1 0.0
